data_4108756
loop_
_publ_author_name
'Joshua S. Dickstein'
'Michael W. Fennie'
'Amber L. Norman'
'Betty J. Paulose'
'Marisa C. Kozlowski'

_publ_section_title
;
 Three Component Coupling of \a-Iminoesters via Umpolung Addition of
 Organometals: Synthesis of \a,\a-Disubstituted \a-Amino Acids
;
_journal_name_full 'Journal of the American Chemical Society'
_journal_page_first 15794
_journal_page_last 15795
_journal_paper_doi 10.1021/ja8073006
_journal_volume 130
_journal_year 2008
_chemical_formula_sum 'C32 H34 N2 O5 S'
_chemical_formula_weight 558.67
_space_group_IT_number 2
_symmetry_cell_setting triclinic
_symmetry_Int_Tables_number 2
_symmetry_space_group_name_Hall '-P 1'
_symmetry_space_group_name_H-M 'P -1'
_atom_sites_solution_hydrogens geom
_atom_sites_solution_primary direct
_audit_creation_method SHELXL-97
_cell_angle_alpha 115.616(8)
_cell_angle_beta 94.121(9)
_cell_angle_gamma 103.653(8)
_cell_formula_units_Z 2
_cell_length_a 11.9729(16)
_cell_length_b 12.259(2)
_cell_length_c 12.508(2)
_cell_measurement_temperature 143(1)
_cell_volume 1576.6(4)
_computing_data_collection 'CrystalClear (Rigaku, 1999)'
_computing_data_reduction 'CrystalClear (Rigaku, 1999)'
_computing_structure_refinement 'SHELXL-97 (Sheldrick, 1997)'
_computing_structure_solution 'SIR97 (Altomare, 1999)'
_diffrn_ambient_temperature 143(1)
_diffrn_measured_fraction_theta_full 0.985
_diffrn_measured_fraction_theta_max 0.985
_diffrn_measurement_device 'CCD Area Detector'
_diffrn_measurement_device_type 'Rigaku Mercury'
_diffrn_measurement_method 'phi and omega rotations'
_diffrn_radiation_monochromator graphite
_diffrn_radiation_source 'rotating anode'
_diffrn_radiation_type MoK\a
_diffrn_radiation_wavelength 0.71073
_diffrn_reflns_av_R_equivalents 0.0375
_diffrn_reflns_av_sigmaI/netI 0.0390
_diffrn_reflns_limit_h_max 13
_diffrn_reflns_limit_h_min -14
_diffrn_reflns_limit_k_max 12
_diffrn_reflns_limit_k_min -14
_diffrn_reflns_limit_l_max 14
_diffrn_reflns_limit_l_min -12
_diffrn_reflns_number 11760
_diffrn_reflns_theta_full 25.05
_diffrn_reflns_theta_max 25.05
_diffrn_reflns_theta_min 2.78
_exptl_absorpt_coefficient_mu 0.142
_exptl_absorpt_correction_T_max 1.0000
_exptl_absorpt_correction_T_min 0.9462
_exptl_absorpt_correction_type multi-scan
_exptl_absorpt_process_details
;  Shape and scale corrections using equivalent reflections.
   Shape function based on spherical harmonics.
   Highest even and odd order for spherical harmonics:  4  and  1
   Laue group:  -1
   Friedel opposites are equivalent.
;
_exptl_crystal_density_diffrn 1.177
_exptl_crystal_F_000 592
_exptl_crystal_size_max 0.28
_exptl_crystal_size_mid 0.15
_exptl_crystal_size_min 0.07
_refine_diff_density_max 0.392
_refine_diff_density_min -0.417
_refine_diff_density_rms 0.070
_refine_ls_extinction_method none
_refine_ls_goodness_of_fit_ref 1.080
_refine_ls_hydrogen_treatment constr
_refine_ls_matrix_type full
_refine_ls_number_parameters 366
_refine_ls_number_reflns 5500
_refine_ls_number_restraints 0
_refine_ls_restrained_S_all 1.080
_refine_ls_R_factor_all 0.0835
_refine_ls_R_factor_gt 0.0632
_refine_ls_shift/su_max 0.001
_refine_ls_shift/su_mean 0.000
_refine_ls_structure_factor_coef Fsqd
_refine_ls_weighting_details 'calc w=1/[\s^2^(Fo^2^)+(0.0706P)^2^+2.2154P] where P=(Fo^2^+2Fc^2^)/3'
_refine_ls_weighting_scheme calc
_refine_ls_wR_factor_gt 0.1617
_refine_ls_wR_factor_ref 0.1743
_reflns_number_gt 4288
_reflns_number_total 5500
_reflns_threshold_expression >2sigma(I)
_cod_data_source_file ja8073006_si_002.cif
_cod_data_source_block shelxl
_cod_original_cell_volume 1576.7(4)
_cod_original_sg_symbol_H-M 'P -1 '
_cod_database_code 4108756

loop_
_symmetry_equiv_pos_as_xyz
'x, y, z'
'-x, -y, -z'

loop_
_atom_site_label
_atom_site_type_symbol
_atom_site_fract_x
_atom_site_fract_y
_atom_site_fract_z
_atom_site_U_iso_or_equiv
_atom_site_adp_type
_atom_site_occupancy
_atom_site_symmetry_multiplicity
_atom_site_calc_flag
_atom_site_refinement_flags
C1 C 0.3714(3) 0.5642(3) 0.2006(3) 0.0296(7) Uani 1 1 d .
C2 C 0.3286(3) 0.5933(4) 0.3071(3) 0.0384(8) Uani 1 1 d .
H2 H 0.3424 0.5543 0.3539 0.051 Uiso 1 1 calc R
C3 C 0.2658(3) 0.6800(4) 0.3437(3) 0.0412(9) Uani 1 1 d .
H3 H 0.2374 0.6979 0.4148 0.055 Uiso 1 1 calc R
C4 C 0.2440(3) 0.7414(3) 0.2765(3) 0.0369(8) Uani 1 1 d .
C5 C 0.2883(3) 0.7119(3) 0.1695(3) 0.0363(8) Uani 1 1 d .
H5 H 0.2752 0.7519 0.1234 0.048 Uiso 1 1 calc R
C6 C 0.3508(3) 0.6250(3) 0.1311(3) 0.0331(7) Uani 1 1 d .
H6 H 0.3791 0.6067 0.0599 0.044 Uiso 1 1 calc R
C7 C 0.1750(3) 0.8357(4) 0.3163(4) 0.0517(10) Uani 1 1 d .
H7A H 0.1350 0.8281 0.3777 0.078 Uiso 1 1 calc R
H7B H 0.1188 0.8190 0.2483 0.078 Uiso 1 1 calc R
H7C H 0.2275 0.9199 0.3482 0.078 Uiso 1 1 calc R
C8 C 0.6561(3) 0.5720(3) 0.3174(3) 0.0270(7) Uani 1 1 d .
H8 H 0.6349 0.5012 0.3366 0.036 Uiso 1 1 calc R
C9 C 0.6175(3) 0.6787(3) 0.4094(3) 0.0277(7) Uani 1 1 d .
C10 C 0.5798(3) 0.6710(3) 0.5107(3) 0.0342(7) Uani 1 1 d .
H10 H 0.5827 0.6022 0.5233 0.045 Uiso 1 1 calc R
C11 C 0.5384(3) 0.7641(4) 0.5918(3) 0.0459(9) Uani 1 1 d .
H11 H 0.5133 0.7569 0.6578 0.061 Uiso 1 1 calc R
C12 C 0.5342(3) 0.8685(4) 0.5754(3) 0.0492(10) Uani 1 1 d .
H12 H 0.5077 0.9318 0.6307 0.065 Uiso 1 1 calc R
C13 C 0.5702(3) 0.8767(3) 0.4747(3) 0.0420(8) Uani 1 1 d .
H13 H 0.5675 0.9460 0.4628 0.056 Uiso 1 1 calc R
C14 C 0.6102(3) 0.7824(3) 0.3921(3) 0.0323(7) Uani 1 1 d .
H14 H 0.6323 0.7882 0.3245 0.043 Uiso 1 1 calc R
C15 C 0.7931(2) 0.6045(3) 0.3197(3) 0.0262(6) Uani 1 1 d .
C16 C 0.8313(2) 0.7122(3) 0.2856(3) 0.0272(7) Uani 1 1 d .
C17 C 0.8681(3) 0.8400(3) 0.3739(3) 0.0322(7) Uani 1 1 d .
H17 H 0.8762 0.8603 0.4553 0.043 Uiso 1 1 calc R
C18 C 0.8927(3) 0.9369(3) 0.3406(4) 0.0413(9) Uani 1 1 d .
H18 H 0.9185 1.0211 0.3999 0.055 Uiso 1 1 calc R
C19 C 0.8789(3) 0.9080(3) 0.2193(4) 0.0427(9) Uani 1 1 d .
H19 H 0.8930 0.9727 0.1974 0.057 Uiso 1 1 calc R
C20 C 0.8439(3) 0.7820(4) 0.1306(3) 0.0410(8) Uani 1 1 d .
H20 H 0.8360 0.7626 0.0493 0.055 Uiso 1 1 calc R
C21 C 0.8206(3) 0.6845(3) 0.1635(3) 0.0319(7) Uani 1 1 d .
H21 H 0.7979 0.6006 0.1038 0.042 Uiso 1 1 calc R
C22 C 0.8628(3) 0.6454(3) 0.4470(3) 0.0309(7) Uani 1 1 d .
C23 C 0.8563(4) 0.6437(5) 0.6361(4) 0.0615(12) Uani 1 1 d .
H23A H 0.8884 0.5788 0.6354 0.092 Uiso 1 1 calc R
H23B H 0.8008 0.6557 0.6888 0.092 Uiso 1 1 calc R
H23C H 0.9183 0.7215 0.6646 0.092 Uiso 1 1 calc R
C24 C 0.9482(3) 0.5128(3) 0.2236(3) 0.0373(8) Uani 1 1 d .
H24A H 0.9916 0.5128 0.2920 0.050 Uiso 1 1 calc R
H24B H 0.9787 0.5956 0.2279 0.050 Uiso 1 1 calc R
C25 C 0.9666(4) 0.4131(4) 0.1077(4) 0.0543(11) Uani 1 1 d .
H25A H 0.9409 0.3317 0.1055 0.081 Uiso 1 1 calc R
H25B H 1.0484 0.4328 0.1043 0.081 Uiso 1 1 calc R
H25C H 0.9222 0.4115 0.0397 0.081 Uiso 1 1 calc R
C26 C 0.7747(3) 0.3726(3) 0.2381(3) 0.0290(7) Uani 1 1 d .
C27 C 0.8281(3) 0.3457(3) 0.3241(3) 0.0327(7) Uani 1 1 d .
H27 H 0.8917 0.4073 0.3836 0.043 Uiso 1 1 calc R
C28 C 0.7871(3) 0.2284(3) 0.3215(3) 0.0331(7) Uani 1 1 d .
H28 H 0.8240 0.2118 0.3783 0.044 Uiso 1 1 calc R
C29 C 0.6910(3) 0.1356(3) 0.2340(3) 0.0287(7) Uani 1 1 d .
C30 C 0.6358(3) 0.1610(3) 0.1487(3) 0.0305(7) Uani 1 1 d .
H30 H 0.5710 0.1000 0.0905 0.041 Uiso 1 1 calc R
C31 C 0.6790(3) 0.2791(3) 0.1513(3) 0.0308(7) Uani 1 1 d .
H31 H 0.6427 0.2952 0.0937 0.041 Uiso 1 1 calc R
C32 C 0.5755(3) -0.0831(3) 0.1372(3) 0.0446(9) Uani 1 1 d .
H32A H 0.5007 -0.0677 0.1332 0.067 Uiso 1 1 calc R
H32B H 0.5675 -0.1582 0.1464 0.067 Uiso 1 1 calc R
H32C H 0.6032 -0.0943 0.0642 0.067 Uiso 1 1 calc R
N1 N 0.5920(2) 0.5259(2) 0.1923(2) 0.0281(6) Uani 1 1 d .
H1 H 0.6295 0.5380 0.1404 0.037 Uiso 1 1 calc R
N2 N 0.8221(2) 0.4903(2) 0.2314(2) 0.0292(6) Uani 1 1 d .
S1 S 0.45106(6) 0.45238(7) 0.15225(7) 0.0294(2) Uani 1 1 d .
O1 O 0.42547(19) 0.3907(2) 0.0211(2) 0.0356(5) Uani 1 1 d .
O2 O 0.4267(2) 0.3780(2) 0.2160(2) 0.0412(6) Uani 1 1 d .
O3 O 0.9666(2) 0.6996(3) 0.4801(2) 0.0440(6) Uani 1 1 d .
O4 O 0.79749(19) 0.6060(2) 0.5138(2) 0.0375(6) Uani 1 1 d .
O5 O 0.6577(2) 0.0228(2) 0.2388(2) 0.0354(5) Uani 1 1 d .

loop_
_atom_site_aniso_label
_atom_site_aniso_U_11
_atom_site_aniso_U_22
_atom_site_aniso_U_33
_atom_site_aniso_U_23
_atom_site_aniso_U_13
_atom_site_aniso_U_12
C1 0.0208(15) 0.0343(17) 0.0312(17) 0.0150(14) 0.0040(12) 0.0046(12)
C2 0.0274(17) 0.061(2) 0.0353(18) 0.0298(17) 0.0106(14) 0.0124(15)
C3 0.0268(17) 0.060(2) 0.0338(18) 0.0180(17) 0.0133(14) 0.0123(16)
C4 0.0228(16) 0.0387(18) 0.043(2) 0.0139(16) 0.0096(14) 0.0065(13)
C5 0.0360(18) 0.0341(17) 0.0400(19) 0.0175(15) 0.0079(14) 0.0116(14)
C6 0.0359(18) 0.0358(17) 0.0305(17) 0.0172(14) 0.0085(13) 0.0114(14)
C7 0.038(2) 0.044(2) 0.063(3) 0.0145(19) 0.0183(18) 0.0110(16)
C8 0.0241(15) 0.0306(16) 0.0300(16) 0.0175(14) 0.0052(12) 0.0076(12)
C9 0.0227(15) 0.0343(16) 0.0300(16) 0.0183(14) 0.0066(12) 0.0079(12)
C10 0.0297(17) 0.047(2) 0.0342(18) 0.0240(16) 0.0102(13) 0.0139(14)
C11 0.046(2) 0.066(3) 0.0341(19) 0.0245(19) 0.0162(16) 0.0258(19)
C12 0.055(2) 0.058(2) 0.039(2) 0.0164(19) 0.0207(17) 0.032(2)
C13 0.043(2) 0.0388(19) 0.052(2) 0.0226(17) 0.0169(17) 0.0199(16)
C14 0.0296(16) 0.0379(18) 0.0354(18) 0.0198(15) 0.0103(13) 0.0137(14)
C15 0.0239(15) 0.0284(15) 0.0281(16) 0.0141(13) 0.0068(12) 0.0081(12)
C16 0.0204(14) 0.0300(16) 0.0357(17) 0.0178(14) 0.0087(12) 0.0093(12)
C17 0.0271(16) 0.0327(17) 0.0359(18) 0.0148(14) 0.0077(13) 0.0091(13)
C18 0.0348(19) 0.0289(17) 0.058(2) 0.0177(17) 0.0137(16) 0.0093(14)
C19 0.0367(19) 0.043(2) 0.064(3) 0.0377(19) 0.0136(17) 0.0125(15)
C20 0.0388(19) 0.051(2) 0.045(2) 0.0324(18) 0.0103(16) 0.0123(16)
C21 0.0263(16) 0.0344(17) 0.0335(18) 0.0167(14) 0.0053(13) 0.0045(13)
C22 0.0269(17) 0.0340(17) 0.0342(17) 0.0165(14) 0.0071(13) 0.0116(13)
C23 0.047(2) 0.106(4) 0.047(2) 0.053(3) 0.0051(18) 0.016(2)
C24 0.0303(17) 0.0363(18) 0.052(2) 0.0228(16) 0.0164(15) 0.0139(14)
C25 0.047(2) 0.047(2) 0.069(3) 0.021(2) 0.031(2) 0.0199(18)
C26 0.0299(16) 0.0288(16) 0.0335(17) 0.0175(14) 0.0089(13) 0.0109(13)
C27 0.0324(17) 0.0309(17) 0.0333(18) 0.0126(14) 0.0040(13) 0.0121(13)
C28 0.0355(18) 0.0366(18) 0.0334(18) 0.0194(15) 0.0062(14) 0.0154(14)
C29 0.0360(17) 0.0255(15) 0.0309(17) 0.0150(13) 0.0125(13) 0.0146(13)
C30 0.0309(17) 0.0269(16) 0.0320(17) 0.0139(14) 0.0022(13) 0.0063(13)
C31 0.0312(17) 0.0319(16) 0.0325(17) 0.0177(14) 0.0056(13) 0.0098(13)
C32 0.054(2) 0.0319(18) 0.046(2) 0.0207(17) 0.0045(17) 0.0055(16)
N1 0.0237(13) 0.0337(14) 0.0283(14) 0.0158(12) 0.0086(10) 0.0067(11)
N2 0.0272(13) 0.0274(13) 0.0362(15) 0.0170(12) 0.0083(11) 0.0089(10)
S1 0.0258(4) 0.0296(4) 0.0341(4) 0.0174(3) 0.0049(3) 0.0055(3)
O1 0.0352(12) 0.0317(12) 0.0328(12) 0.0100(10) 0.0008(9) 0.0092(10)
O2 0.0334(13) 0.0424(14) 0.0570(16) 0.0344(12) 0.0063(11) 0.0056(10)
O3 0.0285(13) 0.0622(16) 0.0422(14) 0.0302(13) 0.0014(10) 0.0049(11)
O4 0.0308(12) 0.0528(15) 0.0400(13) 0.0320(12) 0.0074(10) 0.0108(10)
O5 0.0411(13) 0.0310(12) 0.0375(13) 0.0197(10) 0.0067(10) 0.0094(10)

loop_
_atom_type_symbol
_atom_type_description
_atom_type_scat_dispersion_real
_atom_type_scat_dispersion_imag
_atom_type_scat_source
C C 0.0033 0.0016 'International Tables Vol C Tables 4.2.6.8 and 6.1.1.4'
H H 0.0000 0.0000 'International Tables Vol C Tables 4.2.6.8 and 6.1.1.4'
N N 0.0061 0.0033 'International Tables Vol C Tables 4.2.6.8 and 6.1.1.4'
O O 0.0106 0.0060 'International Tables Vol C Tables 4.2.6.8 and 6.1.1.4'
S S 0.1246 0.1234 'International Tables Vol C Tables 4.2.6.8 and 6.1.1.4'

loop_
_geom_angle_atom_site_label_1
_geom_angle_atom_site_label_2
_geom_angle_atom_site_label_3
_geom_angle
C2 C1 C6 119.2(3)
C2 C1 S1 120.8(3)
C6 C1 S1 120.0(2)
C3 C2 C1 120.4(3)
C2 C3 C4 121.6(3)
C3 C4 C5 117.6(3)
C3 C4 C7 121.5(3)
C5 C4 C7 120.9(3)
C6 C5 C4 121.6(3)
C5 C6 C1 119.6(3)
N1 C8 C9 111.6(2)
N1 C8 C15 109.1(2)
C9 C8 C15 114.9(2)
C14 C9 C10 118.0(3)
C14 C9 C8 121.4(3)
C10 C9 C8 120.4(3)
C11 C10 C9 121.1(3)
C10 C11 C12 120.5(3)
C11 C12 C13 119.1(3)
C14 C13 C12 120.6(3)
C13 C14 C9 120.8(3)
N2 C15 C16 109.2(2)
N2 C15 C22 107.7(2)
C16 C15 C22 109.5(2)
N2 C15 C8 110.3(2)
C16 C15 C8 109.5(2)
C22 C15 C8 110.7(2)
C21 C16 C17 118.4(3)
C21 C16 C15 120.0(3)
C17 C16 C15 121.4(3)
C18 C17 C16 120.7(3)
C19 C18 C17 120.2(3)
C18 C19 C20 119.9(3)
C19 C20 C21 120.1(3)
C20 C21 C16 120.7(3)
O3 C22 O4 123.1(3)
O3 C22 C15 123.6(3)
O4 C22 C15 113.0(3)
N2 C24 C25 111.9(3)
C31 C26 C27 118.1(3)
C31 C26 N2 119.4(3)
C27 C26 N2 122.3(3)
C28 C27 C26 121.0(3)
C27 C28 C29 120.3(3)
O5 C29 C28 115.8(3)
O5 C29 C30 124.6(3)
C28 C29 C30 119.6(3)
C29 C30 C31 119.5(3)
C26 C31 C30 121.5(3)
C8 N1 S1 120.9(2)
C26 N2 C24 111.5(2)
C26 N2 C15 116.5(2)
C24 N2 C15 114.2(2)
O2 S1 O1 120.07(14)
O2 S1 N1 106.90(14)
O1 S1 N1 105.67(13)
O2 S1 C1 107.42(15)
O1 S1 C1 106.69(14)
N1 S1 C1 109.88(14)
C22 O4 C23 116.2(3)
C29 O5 C32 117.5(3)

loop_
_geom_bond_atom_site_label_1
_geom_bond_atom_site_label_2
_geom_bond_distance
C1 C2 1.392(5)
C1 C6 1.410(5)
C1 S1 1.771(3)
C2 C3 1.383(5)
C3 C4 1.396(5)
C4 C5 1.406(5)
C4 C7 1.509(5)
C5 C6 1.383(5)
C8 N1 1.488(4)
C8 C9 1.519(4)
C8 C15 1.590(4)
C9 C14 1.400(4)
C9 C10 1.408(4)
C10 C11 1.384(5)
C11 C12 1.392(6)
C12 C13 1.397(5)
C13 C14 1.391(5)
C15 N2 1.500(4)
C15 C16 1.537(4)
C15 C22 1.550(4)
C16 C21 1.402(5)
C16 C17 1.406(4)
C17 C18 1.397(5)
C18 C19 1.387(5)
C19 C20 1.392(5)
C20 C21 1.400(5)
C22 O3 1.207(4)
C22 O4 1.345(4)
C23 O4 1.459(4)
C24 N2 1.487(4)
C24 C25 1.512(5)
C26 C31 1.390(4)
C26 C27 1.409(4)
C26 N2 1.460(4)
C27 C28 1.390(5)
C28 C29 1.393(5)
C29 O5 1.374(4)
C29 C30 1.398(4)
C30 C31 1.403(4)
C32 O5 1.436(4)
N1 S1 1.638(2)
S1 O2 1.445(2)
S1 O1 1.450(2)

loop_
_platon_squeeze_void_nr
_platon_squeeze_void_average_x
_platon_squeeze_void_average_y
_platon_squeeze_void_average_z
_platon_squeeze_void_volume
_platon_squeeze_void_count_electrons
1 0.000 0.000 0.000 217.6 17.5
